data_4502738
loop_
_publ_author_name
'Delgado, Fernando S.'
'Jim\'enez, Claudio A.'
'Lorenzo-Luis, Pablo'
'Pas\'an, Jorge'
'Fabelo, Oscar'
'Ca\~nadillas-Delgado, Laura'
'Lloret, Frances'
'Julve, Miguel'
'Ruiz-P\'erez, Catalina'

_publ_section_title
;
 Novel Malonate-Containing Coordination Compounds with Ligands Having N-
 and NO-Donors: Synthesis, Structures, and Magnetic Properties
;
_journal_issue 2
_journal_name_full 'Crystal Growth &amp; Design'
_journal_page_first 599
_journal_paper_doi 10.1021/cg200675u
_journal_volume 12
_journal_year 2012
_chemical_formula_sum 'C15 H16 Co N2 O7'
_chemical_formula_weight 395.23
_chemical_name_systematic
;
 ?
;
_space_group_IT_number 14
_symmetry_cell_setting monoclinic
_symmetry_Int_Tables_number 14
_symmetry_space_group_name_Hall '-P 2yn'
_symmetry_space_group_name_H-M 'P 1 21/n 1'
_atom_sites_solution_hydrogens difmap
_atom_sites_solution_primary direct
_atom_sites_solution_secondary difmap
_audit_creation_method SHELXL-97
_cell_angle_alpha 90.00
_cell_angle_beta 90.62(3)
_cell_angle_gamma 90.00
_cell_formula_units_Z 4
_cell_length_a 15.149(3)
_cell_length_b 6.6200(10)
_cell_length_c 15.936(3)
_cell_measurement_temperature 293(2)
_cell_volume 1598.1(5)
_computing_cell_refinement 'Dirax/lsq (Duisenberg & Schreurs, 1989-2000)'
_computing_data_collection 'Collect (Nonius BV, 1997-2000)'
_computing_data_reduction 'EvalCCD (Duisenberg & Schreurs 1990-2000)'
_computing_molecular_graphics 'Ortep-3 for Windows (Farrugia, 1997)'
_computing_publication_material 'WinGX publication routines (Farrugia, 1999)'
_computing_structure_refinement 'SHELXL-97 (Sheldrick, 1997)'
_computing_structure_solution 'SHELXS-97 (Sheldrick, 1997)'
_diffrn_ambient_temperature 293(2)
_diffrn_detector 'CCD plate'
_diffrn_detector_area_resol_mean 9
_diffrn_measured_fraction_theta_full 0.979
_diffrn_measured_fraction_theta_max 0.979
_diffrn_measurement_device '95mm CCD camera on \k-goniostat'
_diffrn_measurement_device_type KappaCCD
_diffrn_measurement_method 'CCD rotation images, thick slices'
_diffrn_radiation_monochromator 'horizonally mounted graphite crystal'
_diffrn_radiation_probe x-ray
_diffrn_radiation_source 'fine-focus sealed tube'
_diffrn_radiation_type Mok\a
_diffrn_radiation_wavelength 0.71073
_diffrn_reflns_av_R_equivalents 0.0861
_diffrn_reflns_av_sigmaI/netI 0.0892
_diffrn_reflns_limit_h_max 17
_diffrn_reflns_limit_h_min -18
_diffrn_reflns_limit_k_max 7
_diffrn_reflns_limit_k_min -7
_diffrn_reflns_limit_l_max 18
_diffrn_reflns_limit_l_min -18
_diffrn_reflns_number 12757
_diffrn_reflns_theta_full 25.02
_diffrn_reflns_theta_max 25.02
_diffrn_reflns_theta_min 6.40
_diffrn_source 'Enraf Nonius FR590'
_exptl_absorpt_coefficient_mu 1.116
_exptl_absorpt_correction_T_max 0.894
_exptl_absorpt_correction_T_min 0.755
_exptl_absorpt_correction_type sphere
_exptl_crystal_colour red
_exptl_crystal_density_diffrn 1.643
_exptl_crystal_density_method 'not measured'
_exptl_crystal_description needle
_exptl_crystal_F_000 812
_exptl_crystal_size_max 0.28
_exptl_crystal_size_mid 0.21
_exptl_crystal_size_min 0.10
_refine_diff_density_max 0.331
_refine_diff_density_min -0.339
_refine_diff_density_rms 0.070
_refine_ls_extinction_method none
_refine_ls_goodness_of_fit_ref 1.015
_refine_ls_hydrogen_treatment refall
_refine_ls_matrix_type full
_refine_ls_number_parameters 290
_refine_ls_number_reflns 2759
_refine_ls_number_restraints 0
_refine_ls_restrained_S_all 1.015
_refine_ls_R_factor_all 0.0942
_refine_ls_R_factor_gt 0.0448
_refine_ls_shift/su_max 0.000
_refine_ls_shift/su_mean 0.000
_refine_ls_structure_factor_coef Fsqd
_refine_ls_weighting_details 'calc w=1/[\s^2^(Fo^2^)+(0.0319P)^2^+0.0000P] where P=(Fo^2^+2Fc^2^)/3'
_refine_ls_weighting_scheme calc
_refine_ls_wR_factor_gt 0.0659
_refine_ls_wR_factor_ref 0.0753
_reflns_number_gt 1820
_reflns_number_total 2759
_reflns_threshold_expression >2sigma(I)
_cod_data_source_file cg200675u_si_007.cif
_cod_data_source_block compound6
_cod_original_sg_symbol_H-M 'P 21/n'
_cod_database_code 4502738

loop_
_symmetry_equiv_pos_as_xyz
'x, y, z'
'-x+1/2, y+1/2, -z+1/2'
'-x, -y, -z'
'x-1/2, -y-1/2, z-1/2'

loop_
_atom_site_label
_atom_site_type_symbol
_atom_site_fract_x
_atom_site_fract_y
_atom_site_fract_z
_atom_site_U_iso_or_equiv
_atom_site_adp_type
_atom_site_occupancy
_atom_site_symmetry_multiplicity
_atom_site_calc_flag
Co1 Co 0.61167(3) 0.16211(6) 0.25765(3) 0.02476(16) Uani 1 1 d
O1 O 0.71888(14) -0.0286(4) 0.27095(14) 0.0382(6) Uani 1 1 d
O2 O 0.55477(13) -0.0096(3) 0.35119(14) 0.0341(6) Uani 1 1 d
O3 O 0.81741(14) -0.2088(3) 0.34275(13) 0.0334(6) Uani 1 1 d
O4 O 0.55531(15) -0.2205(3) 0.45907(15) 0.0443(7) Uani 1 1 d
C1 C 0.7464(2) -0.1107(5) 0.3373(2) 0.0270(8) Uani 1 1 d
C2 C 0.6936(2) -0.0902(7) 0.4168(2) 0.0318(9) Uani 1 1 d
C3 C 0.5939(2) -0.1091(5) 0.4080(2) 0.0296(8) Uani 1 1 d
N11 N 0.54448(16) -0.0158(4) 0.16654(16) 0.0260(6) Uani 1 1 d
N12 N 0.49350(15) 0.3294(4) 0.23866(15) 0.0254(6) Uani 1 1 d
C10 C 0.5701(3) -0.1868(6) 0.1320(2) 0.0378(9) Uani 1 1 d
C11 C 0.5196(3) -0.2890(6) 0.0732(3) 0.0514(12) Uani 1 1 d
C12 C 0.4391(3) -0.2144(6) 0.0492(3) 0.0496(12) Uani 1 1 d
C13 C 0.4085(2) -0.0359(5) 0.0850(2) 0.0336(9) Uani 1 1 d
C14 C 0.3249(2) 0.0541(7) 0.0660(3) 0.0432(10) Uani 1 1 d
C15 C 0.2991(3) 0.2236(6) 0.1033(3) 0.0418(11) Uani 1 1 d
C16 C 0.3537(2) 0.3246(5) 0.1637(2) 0.0309(8) Uani 1 1 d
C17 C 0.3293(3) 0.5017(6) 0.2054(3) 0.0435(11) Uani 1 1 d
C18 C 0.3861(3) 0.5866(6) 0.2613(3) 0.0468(11) Uani 1 1 d
C19 C 0.4679(3) 0.4980(6) 0.2760(2) 0.0362(9) Uani 1 1 d
C20 C 0.4641(2) 0.0584(5) 0.14367(19) 0.0244(8) Uani 1 1 d
C21 C 0.4366(2) 0.2432(4) 0.1827(2) 0.0227(7) Uani 1 1 d
O1W O 0.6614(2) 0.3738(5) 0.3419(2) 0.0543(9) Uani 1 1 d
O2W O 0.61249(19) -0.6051(6) 0.50374(18) 0.0448(7) Uani 1 1 d
O3W O 0.3740(2) 0.0668(7) 0.3748(2) 0.0622(10) Uani 1 1 d
H1 H 0.7034(19) 0.031(5) 0.4364(19) 0.026(10) Uiso 1 1 d
H2 H 0.715(2) -0.177(5) 0.457(2) 0.028(9) Uiso 1 1 d
H10 H 0.625(2) -0.228(4) 0.1491(18) 0.026(9) Uiso 1 1 d
H11 H 0.547(2) -0.401(5) 0.050(2) 0.056(12) Uiso 1 1 d
H12 H 0.408(2) -0.278(5) 0.011(2) 0.035(10) Uiso 1 1 d
H14 H 0.290(3) -0.010(6) 0.027(2) 0.059(12) Uiso 1 1 d
H15 H 0.249(2) 0.273(4) 0.0938(19) 0.023(9) Uiso 1 1 d
H17 H 0.279(2) 0.560(5) 0.191(2) 0.043(11) Uiso 1 1 d
H18 H 0.377(2) 0.702(6) 0.288(2) 0.050(12) Uiso 1 1 d
H19 H 0.505(2) 0.551(5) 0.316(2) 0.041(11) Uiso 1 1 d
H1W1 H 0.654(2) 0.382(5) 0.391(3) 0.044(13) Uiso 1 1 d
H2W1 H 0.699(3) 0.428(6) 0.323(3) 0.051(15) Uiso 1 1 d
H1W2 H 0.573(3) -0.683(7) 0.513(3) 0.079(19) Uiso 1 1 d
H2W2 H 0.591(3) -0.494(7) 0.500(3) 0.068(18) Uiso 1 1 d
H1W3 H 0.378(3) 0.158(8) 0.411(4) 0.10(2) Uiso 1 1 d
H2W3 H 0.423(4) 0.038(7) 0.363(3) 0.09(2) Uiso 1 1 d

loop_
_atom_site_aniso_label
_atom_site_aniso_U_11
_atom_site_aniso_U_22
_atom_site_aniso_U_33
_atom_site_aniso_U_23
_atom_site_aniso_U_13
_atom_site_aniso_U_12
Co1 0.0169(2) 0.0332(3) 0.0242(3) -0.0039(2) -0.00090(17) -0.0007(2)
O1 0.0292(13) 0.0607(16) 0.0247(13) 0.0068(13) 0.0028(11) 0.0179(12)
O2 0.0216(13) 0.0456(14) 0.0351(14) 0.0077(12) -0.0018(11) -0.0005(11)
O3 0.0217(13) 0.0465(15) 0.0318(14) 0.0011(11) -0.0028(10) 0.0120(11)
O4 0.0441(16) 0.0418(15) 0.0473(16) 0.0099(13) 0.0151(13) -0.0021(12)
C1 0.024(2) 0.032(2) 0.025(2) -0.0035(16) -0.0023(16) -0.0016(15)
C2 0.032(2) 0.040(3) 0.022(2) 0.002(2) -0.0006(17) 0.0088(19)
C3 0.029(2) 0.030(2) 0.030(2) -0.0069(17) 0.0078(18) 0.0011(16)
N11 0.0222(15) 0.0264(15) 0.0296(16) -0.0037(14) -0.0011(13) 0.0013(12)
N12 0.0230(14) 0.0255(15) 0.0276(15) -0.0048(14) -0.0005(12) -0.0021(13)
C10 0.031(2) 0.038(2) 0.044(2) -0.013(2) -0.0076(19) 0.001(2)
C11 0.045(3) 0.045(3) 0.064(3) -0.029(2) -0.002(2) 0.007(2)
C12 0.045(3) 0.049(3) 0.055(3) -0.027(2) -0.016(2) -0.003(2)
C13 0.033(2) 0.034(2) 0.033(2) -0.0077(18) -0.0047(18) -0.0064(17)
C14 0.029(2) 0.054(3) 0.046(3) -0.010(2) -0.020(2) -0.003(2)
C15 0.020(2) 0.058(3) 0.047(3) 0.007(2) -0.008(2) 0.005(2)
C16 0.0238(19) 0.036(2) 0.033(2) 0.0000(19) 0.0024(16) 0.0009(18)
C17 0.029(2) 0.053(3) 0.049(3) 0.004(2) -0.001(2) 0.014(2)
C18 0.046(3) 0.039(2) 0.055(3) -0.017(2) 0.004(2) 0.016(2)
C19 0.033(2) 0.038(2) 0.038(2) -0.012(2) -0.0038(19) 0.0023(19)
C20 0.0205(19) 0.0277(18) 0.0251(19) 0.0024(16) 0.0003(15) -0.0046(15)
C21 0.0189(19) 0.0259(17) 0.0234(18) 0.0004(16) 0.0000(15) -0.0022(14)
O1W 0.0489(19) 0.079(2) 0.0353(19) -0.0218(17) 0.0173(15) -0.0376(17)
O2W 0.0336(18) 0.057(2) 0.0442(18) 0.0038(15) 0.0031(13) -0.0002(17)
O3W 0.0303(19) 0.095(3) 0.062(2) -0.012(2) 0.0041(17) -0.0133(18)

loop_
_atom_type_symbol
_atom_type_description
_atom_type_scat_dispersion_real
_atom_type_scat_dispersion_imag
_atom_type_scat_source
C C 0.0033 0.0016 'International Tables Vol C Tables 4.2.6.8 and 6.1.1.4'
H H 0.0000 0.0000 'International Tables Vol C Tables 4.2.6.8 and 6.1.1.4'
N N 0.0061 0.0033 'International Tables Vol C Tables 4.2.6.8 and 6.1.1.4'
O O 0.0106 0.0060 'International Tables Vol C Tables 4.2.6.8 and 6.1.1.4'
Co Co 0.3494 0.9721 'International Tables Vol C Tables 4.2.6.8 and 6.1.1.4'

loop_
_geom_angle_atom_site_label_1
_geom_angle_atom_site_label_2
_geom_angle_atom_site_label_3
_geom_angle
_geom_angle_site_symmetry_1
_geom_angle_site_symmetry_3
O1 Co1 O2 85.61(9) . .
O1 Co1 O1W 93.85(11) . .
O2 Co1 O1W 93.20(12) . .
O1 Co1 O3 85.38(9) . 2_655
O2 Co1 O3 169.94(9) . 2_655
O1W Co1 O3 91.88(12) . 2_655
O1 Co1 N11 95.84(10) . .
O2 Co1 N11 89.29(9) . .
O1W Co1 N11 170.15(11) . .
O3 Co1 N11 87.16(9) 2_655 .
O1 Co1 N12 173.50(10) . .
O2 Co1 N12 91.83(9) . .
O1W Co1 N12 92.26(11) . .
O3 Co1 N12 96.64(9) 2_655 .
N11 Co1 N12 78.13(10) . .
C1 O1 Co1 127.1(2) . .
C3 O2 Co1 127.3(2) . .
C1 O3 Co1 126.6(2) . 2_645
O1 C1 O3 123.8(3) . .
O1 C1 C2 119.6(3) . .
O3 C1 C2 116.6(3) . .
C1 C2 C3 116.7(3) . .
O4 C3 O2 123.8(3) . .
O4 C3 C2 117.4(3) . .
O2 C3 C2 118.8(3) . .
C10 N11 C20 117.7(3) . .
C10 N11 Co1 128.3(2) . .
C20 N11 Co1 113.9(2) . .
C19 N12 C21 117.5(3) . .
C19 N12 Co1 128.7(2) . .
C21 N12 Co1 113.7(2) . .
N11 C10 C11 122.7(4) . .
C12 C11 C10 120.0(4) . .
C11 C12 C13 119.4(4) . .
C12 C13 C20 116.9(3) . .
C12 C13 C14 124.3(4) . .
C20 C13 C14 118.8(3) . .
C15 C14 C13 121.4(4) . .
C14 C15 C16 121.7(4) . .
C21 C16 C17 117.5(3) . .
C21 C16 C15 118.5(3) . .
C17 C16 C15 124.0(4) . .
C18 C17 C16 119.4(4) . .
C17 C18 C19 119.7(4) . .
N12 C19 C18 123.0(4) . .
N11 C20 C13 123.3(3) . .
N11 C20 C21 117.1(3) . .
C13 C20 C21 119.6(3) . .
N12 C21 C16 122.9(3) . .
N12 C21 C20 117.2(3) . .
C16 C21 C20 120.0(3) . .

loop_
_geom_bond_atom_site_label_1
_geom_bond_atom_site_label_2
_geom_bond_distance
_geom_bond_site_symmetry_2
Co1 O1 2.066(2) .
Co1 O2 2.070(2) .
Co1 O1W 2.077(3) .
Co1 O3 2.117(2) 2_655
Co1 N11 2.121(3) .
Co1 N12 2.124(2) .
O1 C1 1.256(4) .
O2 C3 1.262(4) .
O3 C1 1.259(4) .
O3 Co1 2.117(2) 2_645
O4 C3 1.249(4) .
C1 C2 1.510(5) .
C2 C3 1.520(5) .
N11 C10 1.319(4) .
N11 C20 1.359(4) .
N12 C19 1.325(4) .
N12 C21 1.359(4) .
C10 C11 1.381(5) .
C11 C12 1.366(5) .
C12 C13 1.394(5) .
C13 C20 1.398(4) .
C13 C14 1.429(5) .
C14 C15 1.330(5) .
C15 C16 1.428(5) .
C16 C21 1.397(4) .
C16 C17 1.400(5) .
C17 C18 1.353(5) .
C18 C19 1.388(5) .
C20 C21 1.436(4) .
